data_7231907
loop_
_publ_author_name
'Guo, Zhaoqi'
'Wang, Yu'
'Liu, Xuemin'
'Zhang, Cong'
'Zhang, Yazhou'
'Ma, Haixia'

_publ_section_title
;
 Auxiliary ligand-directed synthesis of 3D energetic coordination polymer
 from discrete complex: enhanced energy density, thermal stability and
 energy performance
;
_journal_issue 3
_journal_name_full CrystEngComm
_journal_page_first 462
_journal_paper_doi 10.1039/C8CE01891J
_journal_volume 21
_journal_year 2019
_chemical_formula_moiety 'C8 H5 Cu2 N6 O8'
_chemical_formula_sum 'C8 H5 Cu2 N6 O8'
_chemical_formula_weight 440.25
_space_group_crystal_system monoclinic
_space_group_IT_number 14
_space_group_name_Hall '-P 2yn'
_space_group_name_H-M_alt 'P 1 21/n 1'
_symmetry_space_group_name_Hall '-P 2yn'
_symmetry_space_group_name_H-M 'P 1 21/n 1'
_atom_sites_solution_hydrogens mixed
_atom_sites_solution_primary direct
_audit_creation_date 2017-06-01
_audit_creation_method
;
Olex2 1.2
(compiled 2017.03.28 svn.r3405 for OlexSys, GUI svn.r5337)
;
_audit_update_record
;
2018-02-12 deposited with the CCDC.
2018-11-29 downloaded from the CCDC.
;
_cell_angle_alpha 90
_cell_angle_beta 96.213(4)
_cell_angle_gamma 90
_cell_formula_units_Z 4
_cell_length_a 7.8890(11)
_cell_length_b 8.2289(8)
_cell_length_c 19.101(2)
_cell_measurement_reflns_used 7850
_cell_measurement_temperature 292
_cell_measurement_theta_max 27.52
_cell_measurement_theta_min 2.70
_cell_volume 1232.7(2)
_computing_cell_refinement 'SAINT v8.37A (Bruker, 2015)'
_computing_data_reduction 'SAINT v8.37A (Bruker, 2015)'
_computing_molecular_graphics 'Olex2 (Dolomanov et al., 2009)'
_computing_publication_material 'Olex2 (Dolomanov et al., 2009)'
_computing_structure_refinement 'ShelXL (Sheldrick, 2015)'
_computing_structure_solution 'ShelXS (Sheldrick, 2008)'
_diffrn_ambient_temperature 292
_diffrn_measured_fraction_theta_full 0.999
_diffrn_measured_fraction_theta_max 0.998
_diffrn_measurement_device_type 'Bruker APEX-II CCD'
_diffrn_measurement_method '\f and \w scans'
_diffrn_radiation_type MoK\a
_diffrn_radiation_wavelength 0.71073
_diffrn_reflns_av_R_equivalents 0.0404
_diffrn_reflns_av_unetI/netI 0.0199
_diffrn_reflns_Laue_measured_fraction_full 0.999
_diffrn_reflns_Laue_measured_fraction_max 0.998
_diffrn_reflns_limit_h_max 10
_diffrn_reflns_limit_h_min -10
_diffrn_reflns_limit_k_max 10
_diffrn_reflns_limit_k_min -10
_diffrn_reflns_limit_l_max 24
_diffrn_reflns_limit_l_min -24
_diffrn_reflns_number 25561
_diffrn_reflns_point_group_measured_fraction_full 0.999
_diffrn_reflns_point_group_measured_fraction_max 0.998
_diffrn_reflns_theta_full 25.242
_diffrn_reflns_theta_max 27.534
_diffrn_reflns_theta_min 2.698
_diffrn_standards_number 0
_exptl_absorpt_coefficient_mu 3.515
_exptl_absorpt_correction_T_max 0.656
_exptl_absorpt_correction_T_min 0.493
_exptl_absorpt_correction_type multi-scan
_exptl_absorpt_process_details
'SADABS-2016/2 (Bruker,2016/2) was used for absorption correction. wR2(int) was 0.0707 before and 0.0501 after correction. The Ratio of minimum to maximum transmission is 0.7968. The \l/2 correction factor is Not present.'
_exptl_crystal_colour green
_exptl_crystal_colour_primary green
_exptl_crystal_density_diffrn 2.372
_exptl_crystal_description block
_exptl_crystal_F_000 860
_exptl_crystal_size_max 0.24
_exptl_crystal_size_mid 0.17
_exptl_crystal_size_min 0.12
_refine_diff_density_max 0.991
_refine_diff_density_min -0.709
_refine_diff_density_rms 0.092
_refine_ls_extinction_method none
_refine_ls_goodness_of_fit_ref 1.033
_refine_ls_hydrogen_treatment mixed
_refine_ls_matrix_type full
_refine_ls_number_parameters 229
_refine_ls_number_reflns 2838
_refine_ls_number_restraints 0
_refine_ls_restrained_S_all 1.033
_refine_ls_R_factor_all 0.0399
_refine_ls_R_factor_gt 0.0306
_refine_ls_shift/su_max 0.001
_refine_ls_shift/su_mean 0.000
_refine_ls_structure_factor_coef Fsqd
_refine_ls_weighting_details 'w=1/[\s^2^(Fo^2^)+(0.0398P)^2^+2.3429P] where P=(Fo^2^+2Fc^2^)/3'
_refine_ls_weighting_scheme calc
_refine_ls_wR_factor_gt 0.0756
_refine_ls_wR_factor_ref 0.0800
_reflns_Friedel_coverage 0.000
_reflns_number_gt 2427
_reflns_number_total 2838
_reflns_threshold_expression 'I > 2\s(I)'
_cod_data_source_file c8ce01891j2.cif
_cod_data_source_block mo_20170527_3_0m
_cod_depositor_comments 'Adding full bibliography for 7231906--7231907.cif.'
_cod_original_cell_volume 1232.7(3)
_cod_database_code 7231907
_shelx_shelxl_version_number 2014/7
_shelx_space_group_comment
;
The symmetry employed for this shelxl refinement is uniquely defined
by the following loop, which should always be used as a source of
symmetry information in preference to the above space-group names.
They are only intended as comments.
;
_olex2_refinement_description
;
1. Fixed Uiso
 At 1.2 times of:
  All O(H,H) groups
2.a Secondary CH2 refined with riding coordinates:
 O8(H8A,H8B)
;
_olex2_submission_special_instructions 'No special instructions were received'

loop_
_space_group_symop_operation_xyz
'x, y, z'
'-x+1/2, y+1/2, -z+1/2'
'-x, -y, -z'
'x-1/2, -y-1/2, z-1/2'

loop_
_atom_site_label
_atom_site_type_symbol
_atom_site_fract_x
_atom_site_fract_y
_atom_site_fract_z
_atom_site_U_iso_or_equiv
_atom_site_adp_type
_atom_site_occupancy
_atom_site_site_symmetry_order
_atom_site_calc_flag
_atom_site_refinement_flags_posn
Cu1 Cu 0.30040(5) 0.78170(4) 0.05034(2) 0.02256(11) Uani 1 1 d .
Cu2 Cu 0.37840(5) 1.10041(4) 0.16242(2) 0.02390(11) Uani 1 1 d .
O2 O 0.4050(3) 0.7895(3) -0.03519(11) 0.0331(5) Uani 1 1 d .
O3 O 0.2216(3) 0.5657(3) 0.03326(11) 0.0309(5) Uani 1 1 d .
C2 C 0.2449(4) 0.4748(3) -0.01925(15) 0.0218(6) Uani 1 1 d .
C1 C 0.3299(4) 0.5220(4) -0.07895(15) 0.0233(6) Uani 1 1 d .
C7 C 0.4077(4) 0.6868(4) -0.08442(15) 0.0249(6) Uani 1 1 d .
C6 C 0.3467(4) 0.4144(4) -0.13381(17) 0.0268(6) Uani 1 1 d .
C5 C 0.2779(4) 0.2605(4) -0.13240(17) 0.0292(7) Uani 1 1 d .
N2 N 0.2989(5) 0.1471(4) -0.19008(17) 0.0440(8) Uani 1 1 d .
O7 O 0.3940(4) 0.1831(4) -0.23308(17) 0.0642(9) Uani 1 1 d .
O6 O 0.2191(7) 0.0205(4) -0.19175(19) 0.0993(16) Uani 1 1 d .
C3 C 0.1786(4) 0.3121(4) -0.02203(16) 0.0250(6) Uani 1 1 d .
C4 C 0.1918(4) 0.2073(4) -0.07698(18) 0.0299(7) Uani 1 1 d .
O5 O -0.0223(3) 0.1521(3) 0.02289(15) 0.0472(7) Uani 1 1 d .
O4 O 0.1410(4) 0.2930(3) 0.09708(13) 0.0449(7) Uani 1 1 d .
N1 N 0.0927(4) 0.2507(3) 0.03667(15) 0.0309(6) Uani 1 1 d .
O1 O 0.4772(3) 0.7166(3) -0.13864(12) 0.0356(6) Uani 1 1 d .
H6 H 0.402(5) 0.441(4) -0.1703(19) 0.029(9) Uiso 1 1 d .
N3 N 0.2181(3) 0.7758(3) 0.14443(12) 0.0222(5) Uani 1 1 d .
N4 N 0.2422(3) 0.9037(3) 0.18876(12) 0.0238(5) Uani 1 1 d .
N5 N 0.2010(4) 0.8643(3) 0.25028(13) 0.0278(6) Uani 1 1 d .
C8 C 0.1584(4) 0.6582(4) 0.18164(15) 0.0244(6) Uani 1 1 d .
N6 N 0.1467(3) 0.7101(3) 0.24725(12) 0.0243(5) Uani 1 1 d .
O8 O 0.3804(3) 0.9910(3) 0.07616(11) 0.0324(5) Uani 1 1 d .
H8A H 0.5013 0.9914 0.0667 0.039 Uiso 1 1 calc R
H8B H 0.3202 1.0645 0.0407 0.039 Uiso 1 1 calc R
H4 H 0.163(5) 0.101(5) -0.077(2) 0.044(11) Uiso 1 1 d .
H8 H 0.134(4) 0.554(4) 0.1640(17) 0.023(8) Uiso 1 1 d .

loop_
_atom_site_aniso_label
_atom_site_aniso_U_11
_atom_site_aniso_U_22
_atom_site_aniso_U_33
_atom_site_aniso_U_23
_atom_site_aniso_U_13
_atom_site_aniso_U_12
Cu1 0.0356(2) 0.01927(19) 0.01516(17) -0.00421(12) 0.01325(14) -0.00870(14)
Cu2 0.0392(2) 0.02013(19) 0.01506(18) -0.00526(13) 0.01511(15) -0.00702(15)
O2 0.0515(14) 0.0280(12) 0.0240(11) -0.0101(9) 0.0237(10) -0.0197(10)
O3 0.0482(14) 0.0219(11) 0.0258(11) -0.0054(8) 0.0194(10) -0.0108(10)
C2 0.0236(14) 0.0190(14) 0.0232(14) -0.0015(11) 0.0046(11) -0.0026(11)
C1 0.0270(15) 0.0219(14) 0.0221(14) -0.0038(11) 0.0070(11) -0.0028(11)
C7 0.0302(15) 0.0265(16) 0.0200(14) -0.0046(11) 0.0116(12) -0.0049(12)
C6 0.0302(16) 0.0273(16) 0.0238(15) -0.0041(12) 0.0070(12) -0.0010(12)
C5 0.0373(17) 0.0229(15) 0.0266(15) -0.0085(12) -0.0008(13) 0.0040(13)
N2 0.064(2) 0.0317(17) 0.0357(17) -0.0128(13) 0.0012(16) 0.0069(15)
O7 0.0604(19) 0.077(2) 0.0587(19) -0.0408(17) 0.0230(16) -0.0028(17)
O6 0.210(5) 0.0342(18) 0.057(2) -0.0261(15) 0.027(3) -0.037(2)
C3 0.0281(15) 0.0220(15) 0.0248(15) 0.0020(11) 0.0024(12) -0.0042(11)
C4 0.0374(18) 0.0187(15) 0.0322(17) -0.0025(12) -0.0030(13) -0.0039(13)
O5 0.0477(15) 0.0389(15) 0.0540(17) 0.0108(12) 0.0012(13) -0.0221(12)
O4 0.0721(19) 0.0350(14) 0.0289(13) -0.0001(10) 0.0116(12) -0.0124(13)
N1 0.0383(15) 0.0202(13) 0.0345(15) 0.0045(11) 0.0047(12) -0.0054(11)
O1 0.0565(15) 0.0306(12) 0.0244(11) -0.0105(9) 0.0255(11) -0.0196(11)
N3 0.0331(13) 0.0204(12) 0.0148(11) -0.0009(9) 0.0098(10) -0.0036(10)
N4 0.0363(14) 0.0213(12) 0.0161(11) -0.0027(9) 0.0128(10) -0.0047(10)
N5 0.0452(16) 0.0223(13) 0.0185(12) 0.0017(10) 0.0156(11) -0.0021(11)
C8 0.0354(16) 0.0218(15) 0.0175(13) 0.0015(11) 0.0097(12) -0.0026(12)
N6 0.0413(15) 0.0182(12) 0.0159(11) 0.0034(9) 0.0144(10) 0.0025(10)
O8 0.0547(15) 0.0251(11) 0.0212(10) -0.0075(8) 0.0217(10) -0.0166(10)

loop_
_atom_type_symbol
_atom_type_description
_atom_type_scat_dispersion_real
_atom_type_scat_dispersion_imag
_atom_type_scat_source
C C 0.0033 0.0016 'International Tables Vol C Tables 4.2.6.8 and 6.1.1.4'
H H 0.0000 0.0000 'International Tables Vol C Tables 4.2.6.8 and 6.1.1.4'
Cu Cu 0.3201 1.2651 'International Tables Vol C Tables 4.2.6.8 and 6.1.1.4'
N N 0.0061 0.0033 'International Tables Vol C Tables 4.2.6.8 and 6.1.1.4'
O O 0.0106 0.0060 'International Tables Vol C Tables 4.2.6.8 and 6.1.1.4'

loop_
_geom_angle_atom_site_label_1
_geom_angle_atom_site_label_2
_geom_angle_atom_site_label_3
_geom_angle
_geom_angle_site_symmetry_1
_geom_angle_site_symmetry_3
O2 Cu1 N3 173.59(11) . .
O3 Cu1 O2 92.75(9) . .
O3 Cu1 N3 89.99(9) . .
O8 Cu1 O2 91.71(9) . .
O8 Cu1 O3 174.72(9) . .
O8 Cu1 N3 85.29(9) . .
O1 Cu2 N4 176.55(11) 3_675 .
O1 Cu2 N6 88.12(10) 3_675 2
N6 Cu2 N4 92.42(10) 2 .
O8 Cu2 O1 95.98(9) . 3_675
O8 Cu2 N4 83.70(9) . .
O8 Cu2 N6 174.60(11) . 2
C7 O2 Cu1 131.04(19) . .
C2 O3 Cu1 127.55(19) . .
O3 C2 C1 125.6(3) . .
O3 C2 C3 119.4(3) . .
C3 C2 C1 115.0(3) . .
C2 C1 C7 122.0(3) . .
C6 C1 C2 121.1(3) . .
C6 C1 C7 116.8(3) . .
O2 C7 C1 120.9(3) . .
O1 C7 O2 121.9(3) . .
O1 C7 C1 117.2(3) . .
C5 C6 C1 120.0(3) . .
C6 C5 N2 119.5(3) . .
C6 C5 C4 122.0(3) . .
C4 C5 N2 118.4(3) . .
O7 N2 C5 118.9(3) . .
O7 N2 O6 123.4(3) . .
O6 N2 C5 117.7(3) . .
C2 C3 N1 119.4(3) . .
C4 C3 C2 123.9(3) . .
C4 C3 N1 116.7(3) . .
C3 C4 C5 117.9(3) . .
O5 N1 C3 117.3(3) . .
O5 N1 O4 122.6(3) . .
O4 N1 C3 120.0(3) . .
C7 O1 Cu2 131.2(2) . 3_675
N4 N3 Cu1 120.86(18) . .
C8 N3 Cu1 132.8(2) . .
C8 N3 N4 105.6(2) . .
N3 N4 Cu2 120.45(17) . .
N5 N4 Cu2 127.9(2) . .
N5 N4 N3 110.0(2) . .
N4 N5 N6 108.0(2) . .
N3 C8 N6 109.6(3) . .
N5 N6 Cu2 117.21(18) . 2_545
C8 N6 Cu2 134.1(2) . 2_545
C8 N6 N5 106.8(2) . .
Cu2 O8 Cu1 129.35(11) . .

loop_
_geom_bond_atom_site_label_1
_geom_bond_atom_site_label_2
_geom_bond_distance
_geom_bond_site_symmetry_2
Cu1 O2 1.909(2) .
Cu1 O3 1.900(2) .
Cu1 N3 1.976(2) .
Cu1 O8 1.881(2) .
Cu2 O1 1.971(2) 3_675
Cu2 N4 2.036(2) .
Cu2 N6 1.976(2) 2
Cu2 O8 1.879(2) .
O2 C7 1.266(4) .
O3 C2 1.280(3) .
C2 C1 1.438(4) .
C2 C3 1.436(4) .
C1 C7 1.496(4) .
C1 C6 1.389(4) .
C7 O1 1.248(3) .
C6 C5 1.379(5) .
C5 N2 1.467(4) .
C5 C4 1.389(5) .
N2 O7 1.208(4) .
N2 O6 1.216(5) .
C3 C4 1.371(4) .
C3 N1 1.462(4) .
O5 N1 1.224(4) .
O4 N1 1.226(4) .
O1 Cu2 1.971(2) 3_675
N3 N4 1.351(3) .
N3 C8 1.318(4) .
N4 N5 1.294(3) .
N5 N6 1.338(4) .
C8 N6 1.337(4) .
N6 Cu2 1.976(2) 2_545
